data_4501892
loop_
_publ_author_name
'Fang, Shao-Ming'
'Zhang, Qiang'
'Hu, Min'
'Yang, Xiao-Gang'
'Zhou, Li-Ming'
'Du, Miao'
'Liu, Chun-Sen'

_publ_section_title
;
 Regulation and Properties of Diversiform Cd(II) Supramolecular Complexes
 with a Bulky Naphthalene-Based Dicarboxyl Tecton and DifferentN-Donor
 Co-Ligands
;
_journal_issue 11
_journal_name_full 'Crystal Growth &amp; Design'
_journal_page_first 4773
_journal_paper_doi 10.1021/cg100645p
_journal_volume 10
_journal_year 2010
_chemical_formula_sum 'C48 H28 Cd2 N4 O8'
_chemical_formula_weight 1013.54
_chemical_name_systematic
; 
 ? 
;
_space_group_IT_number 2
_symmetry_cell_setting triclinic
_symmetry_space_group_name_Hall '-P 1'
_symmetry_space_group_name_H-M 'P -1'
_atom_sites_solution_hydrogens geom
_atom_sites_solution_primary direct
_atom_sites_solution_secondary difmap
_audit_creation_method SHELXL-97
_cell_angle_alpha 79.974(4)
_cell_angle_beta 83.661(4)
_cell_angle_gamma 67.607(4)
_cell_formula_units_Z 2
_cell_length_a 10.8176(6)
_cell_length_b 13.6803(6)
_cell_length_c 14.8358(8)
_cell_measurement_reflns_used 6124
_cell_measurement_temperature 294(2)
_cell_measurement_theta_max 28.2198
_cell_measurement_theta_min 3.0174
_cell_volume 1996.62(19)
_computing_cell_refinement 'SAINT (Bruker, 2007)'
_computing_data_collection 'SMART (Bruker, 2007)'
_computing_data_reduction SAINT
_computing_molecular_graphics 'SHELXTL (Sheldrick, 2008)'
_computing_publication_material 'SHELXTL and PLATON (Spek, 2009)'
_computing_structure_refinement 'SHELXL97 (Sheldrick, 2008)'
_computing_structure_solution 'SHELXS97 (Sheldrick, 2008)'
_diffrn_ambient_temperature 294(2)
_diffrn_measured_fraction_theta_full 0.998
_diffrn_measured_fraction_theta_max 0.998
_diffrn_measurement_device_type 'Bruker SMART CCD area-detector'
_diffrn_measurement_method '\f and \w scans'
_diffrn_radiation_monochromator graphite
_diffrn_radiation_source 'fine-focus sealed tube'
_diffrn_radiation_type MoK\a
_diffrn_radiation_wavelength 0.71073
_diffrn_reflns_av_R_equivalents 0.0422
_diffrn_reflns_av_sigmaI/netI 0.0758
_diffrn_reflns_limit_h_max 12
_diffrn_reflns_limit_h_min -12
_diffrn_reflns_limit_k_max 16
_diffrn_reflns_limit_k_min -16
_diffrn_reflns_limit_l_max 17
_diffrn_reflns_limit_l_min -17
_diffrn_reflns_number 13687
_diffrn_reflns_theta_full 25.00
_diffrn_reflns_theta_max 25.00
_diffrn_reflns_theta_min 3.02
_diffrn_standards_number 0
_exptl_absorpt_coefficient_mu 1.129
_exptl_absorpt_correction_T_max 0.8057
_exptl_absorpt_correction_T_min 0.7656
_exptl_absorpt_correction_type multi-scan
_exptl_absorpt_process_details '(SADABS; Sheldrick, 1996)'
_exptl_crystal_colour yellow
_exptl_crystal_density_diffrn 1.686
_exptl_crystal_density_method 'not measured'
_exptl_crystal_description block
_exptl_crystal_F_000 1008
_exptl_crystal_size_max 0.25
_exptl_crystal_size_mid 0.21
_exptl_crystal_size_min 0.20
_refine_diff_density_max 1.485
_refine_diff_density_min -0.710
_refine_diff_density_rms 0.094
_refine_ls_extinction_method none
_refine_ls_goodness_of_fit_ref 1.026
_refine_ls_hydrogen_treatment constr
_refine_ls_matrix_type full
_refine_ls_number_parameters 559
_refine_ls_number_reflns 7015
_refine_ls_number_restraints 0
_refine_ls_restrained_S_all 1.026
_refine_ls_R_factor_all 0.0613
_refine_ls_R_factor_gt 0.0364
_refine_ls_shift/su_max 0.002
_refine_ls_shift/su_mean 0.000
_refine_ls_structure_factor_coef Fsqd
_refine_ls_weighting_details 'calc w=1/[\s^2^(Fo^2^)+(0.0245P)^2^+0.0000P] where P=(Fo^2^+2Fc^2^)/3'
_refine_ls_weighting_scheme calc
_refine_ls_wR_factor_gt 0.0710
_refine_ls_wR_factor_ref 0.0733
_reflns_number_gt 4691
_reflns_number_total 7015
_reflns_threshold_expression I>2\s(I)
_cod_data_source_file cg100645p_si_002.cif
_cod_data_source_block 3
_cod_depositor_comments
;
The following automatic conversions were performed:

'_symmetry_cell_setting' value 'Triclinic' changed to 'triclinic'
according to /home/saulius/struct/CIF-dictionaries/cif_core.dic
dictionary named 'cif_core.dic' version 2.4.2 from 2011-04-26.

Automatic conversion script
Id: cif_fix_values 1715 2011-07-08 13:25:40Z adriana 
;
_cod_original_cell_volume 1996.62(18)
_cod_original_sg_symbol_H-M P-1
_cod_database_code 4501892

loop_
_symmetry_equiv_pos_as_xyz
'x, y, z'
'-x, -y, -z'

loop_
_atom_site_label
_atom_site_type_symbol
_atom_site_fract_x
_atom_site_fract_y
_atom_site_fract_z
_atom_site_U_iso_or_equiv
_atom_site_adp_type
_atom_site_occupancy
_atom_site_symmetry_multiplicity
_atom_site_calc_flag
_atom_site_refinement_flags
Cd1 Cd 0.92453(3) 1.00537(3) 0.11508(2) 0.02609(10) Uani 1 1 d .
Cd2 Cd 0.95425(3) 0.95164(3) 0.38730(2) 0.03195(11) Uani 1 1 d .
C1 C 1.1677(4) 0.8072(4) 0.0363(3) 0.0293(11) Uani 1 1 d .
C2 C 1.2726(4) 0.7408(3) 0.1065(3) 0.0233(10) Uani 1 1 d .
C3 C 1.3832(4) 0.6657(3) 0.0734(3) 0.0277(11) Uani 1 1 d .
H3A H 1.3885 0.6587 0.0117 0.033 Uiso 1 1 calc R
C4 C 1.4902(4) 0.5981(4) 0.1276(3) 0.0301(11) Uani 1 1 d .
C5 C 1.6060(4) 0.5217(4) 0.0923(4) 0.0415(13) Uani 1 1 d .
H5A H 1.6139 0.5165 0.0301 0.050 Uiso 1 1 calc R
C6 C 1.7063(5) 0.4553(4) 0.1469(4) 0.0513(15) Uani 1 1 d .
H6A H 1.7814 0.4043 0.1228 0.062 Uiso 1 1 calc R
C7 C 1.6948(5) 0.4651(4) 0.2383(4) 0.0588(17) Uani 1 1 d .
H7A H 1.7637 0.4201 0.2757 0.071 Uiso 1 1 calc R
C8 C 1.5865(5) 0.5381(4) 0.2760(4) 0.0511(15) Uani 1 1 d .
H8A H 1.5821 0.5418 0.3384 0.061 Uiso 1 1 calc R
C9 C 1.4803(4) 0.6087(4) 0.2211(3) 0.0325(12) Uani 1 1 d .
C10 C 1.3667(4) 0.6884(4) 0.2547(3) 0.0326(11) Uani 1 1 d .
H10A H 1.3613 0.6968 0.3161 0.039 Uiso 1 1 calc R
C11 C 1.2635(4) 0.7541(3) 0.2006(3) 0.0242(10) Uani 1 1 d .
C12 C 1.1401(4) 0.8282(4) 0.2470(3) 0.0283(11) Uani 1 1 d .
C13 C 1.0021(4) 1.1204(4) 0.2252(3) 0.0298(11) Uani 1 1 d .
C14 C 1.0320(4) 1.2110(3) 0.2491(3) 0.0245(10) Uani 1 1 d .
C15 C 1.0483(4) 1.2836(4) 0.1759(3) 0.0277(11) Uani 1 1 d .
H15A H 1.0466 1.2706 0.1167 0.033 Uiso 1 1 calc R
C16 C 1.0672(4) 1.3755(4) 0.1880(3) 0.0302(11) Uani 1 1 d .
C17 C 1.0872(4) 1.4492(4) 0.1135(4) 0.0417(13) Uani 1 1 d .
H17A H 1.0866 1.4369 0.0539 0.050 Uiso 1 1 calc R
C18 C 1.1074(5) 1.5374(4) 0.1273(4) 0.0557(15) Uani 1 1 d .
H18A H 1.1207 1.5845 0.0774 0.067 Uiso 1 1 calc R
C19 C 1.1084(6) 1.5575(5) 0.2156(5) 0.0635(17) Uani 1 1 d .
H19A H 1.1224 1.6181 0.2245 0.076 Uiso 1 1 calc R
C20 C 1.0889(6) 1.4890(5) 0.2898(4) 0.0571(16) Uani 1 1 d .
H20A H 1.0885 1.5037 0.3487 0.068 Uiso 1 1 calc R
C21 C 1.0692(4) 1.3956(4) 0.2773(3) 0.0341(12) Uani 1 1 d .
C22 C 1.0511(4) 1.3223(4) 0.3522(3) 0.0357(12) Uani 1 1 d .
H22A H 1.0515 1.3356 0.4115 0.043 Uiso 1 1 calc R
C23 C 1.0331(4) 1.2318(4) 0.3393(3) 0.0261(10) Uani 1 1 d .
C24 C 1.0277(5) 1.1528(5) 0.4238(4) 0.0374(13) Uani 1 1 d .
C25 C 0.6489(5) 1.2060(4) 0.1723(3) 0.0368(12) Uani 1 1 d .
H25A H 0.7110 1.2341 0.1828 0.044 Uiso 1 1 calc R
C26 C 0.5137(5) 1.2685(4) 0.1817(4) 0.0483(15) Uani 1 1 d .
H26A H 0.4864 1.3372 0.1966 0.058 Uiso 1 1 calc R
C27 C 0.4223(5) 1.2269(5) 0.1688(4) 0.0519(16) Uani 1 1 d .
H27A H 0.3313 1.2672 0.1748 0.062 Uiso 1 1 calc R
C28 C 0.4651(5) 1.1233(5) 0.1465(3) 0.0436(14) Uani 1 1 d .
C29 C 0.3750(5) 1.0722(5) 0.1352(4) 0.0522(16) Uani 1 1 d .
H29A H 0.2832 1.1092 0.1414 0.063 Uiso 1 1 calc R
C30 C 0.4212(5) 0.9724(6) 0.1158(4) 0.0547(17) Uani 1 1 d .
H30A H 0.3603 0.9415 0.1089 0.066 Uiso 1 1 calc R
C31 C 0.5614(5) 0.9113(5) 0.1051(3) 0.0423(14) Uani 1 1 d .
C32 C 0.6141(6) 0.8071(5) 0.0868(4) 0.0547(16) Uani 1 1 d .
H32A H 0.5568 0.7726 0.0809 0.066 Uiso 1 1 calc R
C33 C 0.7485(6) 0.7545(5) 0.0774(4) 0.0579(16) Uani 1 1 d .
H33A H 0.7835 0.6841 0.0661 0.069 Uiso 1 1 calc R
C34 C 0.8327(5) 0.8075(4) 0.0849(4) 0.0473(14) Uani 1 1 d .
H34A H 0.9245 0.7714 0.0772 0.057 Uiso 1 1 calc R
C35 C 0.6534(4) 0.9587(4) 0.1140(3) 0.0311(12) Uani 1 1 d .
C36 C 0.6044(4) 1.0657(4) 0.1366(3) 0.0320(12) Uani 1 1 d .
C37 C 0.6924(5) 1.1639(5) 0.4425(4) 0.0540(16) Uani 1 1 d .
H37A H 0.7590 1.1840 0.4588 0.065 Uiso 1 1 calc R
C38 C 0.5603(6) 1.2357(5) 0.4459(4) 0.072(2) Uani 1 1 d .
H38A H 0.5397 1.3031 0.4619 0.086 Uiso 1 1 calc R
C39 C 0.4627(6) 1.2051(6) 0.4254(4) 0.0661(19) Uani 1 1 d .
H39A H 0.3739 1.2518 0.4277 0.079 Uiso 1 1 calc R
C40 C 0.4943(5) 1.1047(5) 0.4009(4) 0.0526(16) Uani 1 1 d .
C41 C 0.3944(6) 1.0661(7) 0.3822(4) 0.071(2) Uani 1 1 d .
H41A H 0.3042 1.1090 0.3870 0.085 Uiso 1 1 calc R
C42 C 0.4305(7) 0.9692(7) 0.3582(4) 0.074(2) Uani 1 1 d .
H42A H 0.3644 0.9467 0.3449 0.088 Uiso 1 1 calc R
C43 C 0.5670(6) 0.8992(6) 0.3521(4) 0.0549(17) Uani 1 1 d .
C44 C 0.6097(8) 0.7962(7) 0.3281(4) 0.075(2) Uani 1 1 d .
H44A H 0.5472 0.7702 0.3143 0.090 Uiso 1 1 calc R
C45 C 0.7402(8) 0.7354(6) 0.3248(4) 0.078(2) Uani 1 1 d .
H45A H 0.7687 0.6664 0.3105 0.094 Uiso 1 1 calc R
C46 C 0.8336(7) 0.7769(5) 0.3433(4) 0.0615(17) Uani 1 1 d .
H46A H 0.9242 0.7347 0.3398 0.074 Uiso 1 1 calc R
C47 C 0.6671(5) 0.9349(5) 0.3710(3) 0.0397(14) Uani 1 1 d .
C48 C 0.6293(5) 1.0384(5) 0.3969(3) 0.0394(13) Uani 1 1 d .
N1 N 0.6941(3) 1.1094(3) 0.1492(3) 0.0315(10) Uani 1 1 d .
N2 N 0.7885(3) 0.9066(3) 0.1026(3) 0.0315(10) Uani 1 1 d .
N3 N 0.7273(4) 1.0689(4) 0.4174(3) 0.0406(11) Uani 1 1 d .
N4 N 0.7973(4) 0.8739(4) 0.3654(3) 0.0443(11) Uani 1 1 d .
O1 O 1.1250(3) 0.9096(3) 0.0319(2) 0.0334(8) Uani 1 1 d .
O2 O 1.1398(3) 0.7588(3) -0.0152(2) 0.0422(9) Uani 1 1 d .
O3 O 1.0281(3) 0.8507(2) 0.2127(2) 0.0337(8) Uani 1 1 d .
O4 O 1.1527(3) 0.8591(3) 0.3180(2) 0.0395(9) Uani 1 1 d .
O5 O 0.9113(3) 1.0942(3) 0.2712(2) 0.0386(8) Uani 1 1 d .
O6 O 1.0603(3) 1.0812(3) 0.1551(2) 0.0357(8) Uani 1 1 d .
O7 O 1.0746(3) 1.0551(3) 0.4207(2) 0.0472(10) Uani 1 1 d .
O8 O 0.9786(4) 1.1935(3) 0.4963(2) 0.0520(10) Uani 1 1 d .

loop_
_atom_site_aniso_label
_atom_site_aniso_U_11
_atom_site_aniso_U_22
_atom_site_aniso_U_33
_atom_site_aniso_U_23
_atom_site_aniso_U_13
_atom_site_aniso_U_12
Cd1 0.01905(17) 0.0223(2) 0.0358(2) -0.00136(17) -0.00351(15) -0.00695(15)
Cd2 0.02665(19) 0.0271(2) 0.0409(2) -0.00125(18) 0.00067(17) -0.01070(17)
C1 0.024(2) 0.030(3) 0.028(3) -0.001(2) 0.002(2) -0.007(2)
C2 0.022(2) 0.017(2) 0.031(3) 0.000(2) -0.004(2) -0.0083(19)
C3 0.026(2) 0.025(3) 0.033(3) -0.005(2) -0.001(2) -0.010(2)
C4 0.024(2) 0.023(3) 0.043(3) -0.005(2) -0.003(2) -0.008(2)
C5 0.031(3) 0.034(3) 0.057(3) -0.013(3) -0.002(2) -0.007(2)
C6 0.035(3) 0.036(3) 0.076(4) -0.019(3) -0.009(3) 0.001(2)
C7 0.035(3) 0.044(4) 0.082(5) -0.005(3) -0.029(3) 0.008(3)
C8 0.036(3) 0.053(4) 0.054(4) -0.006(3) -0.019(3) -0.001(3)
C9 0.024(2) 0.023(3) 0.048(3) -0.003(2) -0.009(2) -0.005(2)
C10 0.030(2) 0.029(3) 0.037(3) -0.004(2) -0.007(2) -0.008(2)
C11 0.020(2) 0.022(3) 0.030(3) 0.000(2) -0.001(2) -0.0088(19)
C12 0.024(2) 0.020(3) 0.032(3) 0.009(2) 0.004(2) -0.005(2)
C13 0.023(2) 0.021(3) 0.042(3) 0.003(2) -0.015(2) -0.003(2)
C14 0.012(2) 0.019(3) 0.037(3) 0.000(2) -0.004(2) 0.0001(18)
C15 0.020(2) 0.025(3) 0.034(3) -0.002(2) -0.006(2) -0.0038(19)
C16 0.019(2) 0.022(3) 0.045(3) -0.003(2) -0.002(2) -0.0029(19)
C17 0.038(3) 0.031(3) 0.049(3) 0.001(3) -0.001(2) -0.008(2)
C18 0.061(3) 0.030(3) 0.069(4) 0.007(3) 0.006(3) -0.017(3)
C19 0.077(4) 0.045(4) 0.085(5) -0.016(4) 0.010(4) -0.042(4)
C20 0.078(4) 0.052(4) 0.057(4) -0.013(3) -0.005(3) -0.038(3)
C21 0.028(2) 0.027(3) 0.048(3) -0.006(2) 0.000(2) -0.011(2)
C22 0.039(3) 0.037(3) 0.034(3) -0.009(2) -0.003(2) -0.016(2)
C23 0.018(2) 0.029(3) 0.031(3) -0.001(2) -0.003(2) -0.009(2)
C24 0.029(3) 0.050(4) 0.041(3) 0.002(3) -0.013(2) -0.025(3)
C25 0.037(3) 0.032(3) 0.040(3) -0.003(2) -0.002(2) -0.013(2)
C26 0.040(3) 0.036(3) 0.050(4) -0.006(3) 0.004(3) 0.005(3)
C27 0.021(3) 0.059(4) 0.059(4) -0.004(3) 0.003(3) 0.001(3)
C28 0.027(3) 0.062(4) 0.036(3) 0.006(3) -0.002(2) -0.016(3)
C29 0.019(3) 0.082(5) 0.052(4) -0.001(4) 0.000(3) -0.019(3)
C30 0.040(3) 0.094(5) 0.045(4) -0.003(4) -0.007(3) -0.043(4)
C31 0.044(3) 0.061(4) 0.033(3) 0.002(3) -0.003(2) -0.035(3)
C32 0.072(4) 0.066(5) 0.053(4) -0.006(3) -0.003(3) -0.057(4)
C33 0.072(4) 0.044(4) 0.072(4) -0.017(3) 0.008(3) -0.037(3)
C34 0.050(3) 0.037(4) 0.059(4) -0.015(3) 0.008(3) -0.020(3)
C35 0.028(3) 0.040(3) 0.029(3) -0.003(2) -0.003(2) -0.017(2)
C36 0.020(2) 0.046(3) 0.030(3) 0.000(2) -0.001(2) -0.014(2)
C37 0.035(3) 0.050(4) 0.077(4) -0.014(3) 0.016(3) -0.019(3)
C38 0.053(4) 0.058(5) 0.094(5) -0.020(4) 0.017(4) -0.011(3)
C39 0.034(3) 0.073(5) 0.066(4) 0.007(4) 0.009(3) -0.002(3)
C40 0.034(3) 0.070(5) 0.043(4) 0.006(3) -0.008(3) -0.013(3)
C41 0.033(3) 0.127(7) 0.047(4) 0.016(4) -0.008(3) -0.033(4)
C42 0.061(5) 0.129(8) 0.050(4) 0.007(5) -0.013(3) -0.062(5)
C43 0.059(4) 0.091(5) 0.034(3) 0.001(3) -0.005(3) -0.052(4)
C44 0.099(5) 0.117(7) 0.049(4) -0.016(4) 0.004(4) -0.085(5)
C45 0.112(6) 0.086(6) 0.072(5) -0.025(4) 0.016(4) -0.074(5)
C46 0.088(4) 0.062(5) 0.050(4) -0.009(3) 0.008(3) -0.047(4)
C47 0.036(3) 0.066(4) 0.025(3) -0.002(3) 0.002(2) -0.030(3)
C48 0.031(3) 0.062(4) 0.027(3) 0.005(3) -0.002(2) -0.024(3)
N1 0.022(2) 0.033(3) 0.037(2) -0.004(2) 0.0011(18) -0.0085(18)
N2 0.027(2) 0.029(3) 0.040(2) -0.003(2) -0.0002(18) -0.0143(18)
N3 0.032(2) 0.043(3) 0.045(3) -0.002(2) 0.000(2) -0.014(2)
N4 0.043(3) 0.055(3) 0.043(3) -0.006(2) 0.007(2) -0.030(2)
O1 0.0291(17) 0.024(2) 0.037(2) 0.0005(16) -0.0011(15) -0.0009(15)
O2 0.0398(19) 0.042(2) 0.045(2) -0.0108(18) -0.0159(17) -0.0093(17)
O3 0.0186(16) 0.029(2) 0.046(2) 0.0069(16) -0.0006(15) -0.0056(14)
O4 0.0367(19) 0.042(2) 0.0284(19) -0.0075(17) 0.0012(15) -0.0018(16)
O5 0.0244(16) 0.035(2) 0.057(2) 0.0023(18) -0.0018(16) -0.0165(16)
O6 0.0386(18) 0.037(2) 0.037(2) -0.0064(17) -0.0044(16) -0.0184(16)
O7 0.047(2) 0.035(2) 0.062(3) 0.0083(19) -0.0176(19) -0.0202(19)
O8 0.066(2) 0.060(3) 0.034(2) 0.000(2) 0.0018(19) -0.031(2)

loop_
_atom_type_symbol
_atom_type_description
_atom_type_scat_dispersion_real
_atom_type_scat_dispersion_imag
_atom_type_scat_source
C C 0.0033 0.0016 'International Tables Vol C Tables 4.2.6.8 and 6.1.1.4'
H H 0.0000 0.0000 'International Tables Vol C Tables 4.2.6.8 and 6.1.1.4'
N N 0.0061 0.0033 'International Tables Vol C Tables 4.2.6.8 and 6.1.1.4'
O O 0.0106 0.0060 'International Tables Vol C Tables 4.2.6.8 and 6.1.1.4'
Cd Cd -0.8075 1.2024 'International Tables Vol C Tables 4.2.6.8 and 6.1.1.4'

loop_
_geom_angle_atom_site_label_1
_geom_angle_atom_site_label_2
_geom_angle_atom_site_label_3
_geom_angle
_geom_angle_site_symmetry_1
_geom_angle_site_symmetry_3
O6 Cd1 O1 102.14(11) . 2_775
O6 Cd1 O3 90.86(11) . .
O1 Cd1 O3 149.07(11) 2_775 .
O6 Cd1 N2 168.72(12) . .
O1 Cd1 N2 89.13(12) 2_775 .
O3 Cd1 N2 79.29(12) . .
O6 Cd1 O1 81.55(11) . .
O1 Cd1 O1 79.23(11) 2_775 .
O3 Cd1 O1 75.05(10) . .
N2 Cd1 O1 100.95(12) . .
O6 Cd1 N1 110.57(12) . .
O1 Cd1 N1 83.51(12) 2_775 .
O3 Cd1 N1 118.22(12) . .
N2 Cd1 N1 70.19(13) . .
O1 Cd1 N1 160.77(11) . .
O4 Cd2 O5 92.23(12) . .
O4 Cd2 O8 83.20(13) . 2_776
O5 Cd2 O8 173.81(11) . 2_776
O4 Cd2 N4 107.51(14) . .
O5 Cd2 N4 103.13(13) . .
O8 Cd2 N4 82.29(14) 2_776 .
O4 Cd2 O7 83.34(12) . .
O5 Cd2 O7 74.31(11) . .
O8 Cd2 O7 100.93(12) 2_776 .
N4 Cd2 O7 169.04(14) . .
O4 Cd2 N3 164.09(13) . .
O5 Cd2 N3 74.25(13) . .
O8 Cd2 N3 110.86(14) 2_776 .
N4 Cd2 N3 68.61(15) . .
O7 Cd2 N3 100.53(13) . .
O2 C1 O1 125.8(4) . .
O2 C1 C2 117.0(4) . .
O1 C1 C2 117.0(4) . .
C3 C2 C11 119.2(4) . .
C3 C2 C1 115.3(4) . .
C11 C2 C1 125.4(4) . .
C2 C3 C4 123.3(4) . .
C2 C3 H3A 118.4 . .
C4 C3 H3A 118.4 . .
C3 C4 C9 117.9(4) . .
C3 C4 C5 123.0(4) . .
C9 C4 C5 119.2(4) . .
C6 C5 C4 121.6(5) . .
C6 C5 H5A 119.2 . .
C4 C5 H5A 119.2 . .
C5 C6 C7 118.7(5) . .
C5 C6 H6A 120.7 . .
C7 C6 H6A 120.7 . .
C8 C7 C6 122.4(5) . .
C8 C7 H7A 118.8 . .
C6 C7 H7A 118.8 . .
C7 C8 C9 120.4(5) . .
C7 C8 H8A 119.8 . .
C9 C8 H8A 119.8 . .
C10 C9 C4 118.6(4) . .
C10 C9 C8 123.7(4) . .
C4 C9 C8 117.7(4) . .
C11 C10 C9 122.6(4) . .
C11 C10 H10A 118.7 . .
C9 C10 H10A 118.7 . .
C10 C11 C2 118.4(4) . .
C10 C11 C12 117.5(4) . .
C2 C11 C12 123.8(3) . .
O4 C12 O3 123.9(4) . .
O4 C12 C11 118.7(4) . .
O3 C12 C11 117.3(4) . .
O6 C13 O5 123.0(4) . .
O6 C13 C14 117.7(4) . .
O5 C13 C14 118.9(4) . .
C15 C14 C23 118.7(4) . .
C15 C14 C13 115.8(4) . .
C23 C14 C13 125.2(4) . .
C14 C15 C16 122.2(4) . .
C14 C15 H15A 118.9 . .
C16 C15 H15A 118.9 . .
C15 C16 C21 119.0(5) . .
C15 C16 C17 122.7(4) . .
C21 C16 C17 118.2(4) . .
C18 C17 C16 121.5(5) . .
C18 C17 H17A 119.3 . .
C16 C17 H17A 119.3 . .
C17 C18 C19 120.2(6) . .
C17 C18 H18A 119.9 . .
C19 C18 H18A 119.9 . .
C20 C19 C18 120.6(5) . .
C20 C19 H19A 119.7 . .
C18 C19 H19A 119.7 . .
C19 C20 C21 120.3(5) . .
C19 C20 H20A 119.8 . .
C21 C20 H20A 119.8 . .
C16 C21 C22 119.0(4) . .
C16 C21 C20 119.2(5) . .
C22 C21 C20 121.8(5) . .
C23 C22 C21 121.4(4) . .
C23 C22 H22A 119.3 . .
C21 C22 H22A 119.3 . .
C22 C23 C14 119.7(4) . .
C22 C23 C24 117.3(4) . .
C14 C23 C24 122.7(4) . .
O7 C24 O8 123.8(5) . .
O7 C24 C23 120.7(5) . .
O8 C24 C23 115.4(5) . .
N1 C25 C26 123.8(5) . .
N1 C25 H25A 118.1 . .
C26 C25 H25A 118.1 . .
C27 C26 C25 118.4(5) . .
C27 C26 H26A 120.8 . .
C25 C26 H26A 120.8 . .
C26 C27 C28 120.1(5) . .
C26 C27 H27A 120.0 . .
C28 C27 H27A 120.0 . .
C27 C28 C36 118.0(5) . .
C27 C28 C29 123.4(5) . .
C36 C28 C29 118.6(5) . .
C30 C29 C28 121.0(5) . .
C30 C29 H29A 119.5 . .
C28 C29 H29A 119.5 . .
C29 C30 C31 122.2(5) . .
C29 C30 H30A 118.9 . .
C31 C30 H30A 118.9 . .
C32 C31 C35 116.8(5) . .
C32 C31 C30 124.4(5) . .
C35 C31 C30 118.8(5) . .
C33 C32 C31 120.9(5) . .
C33 C32 H32A 119.6 . .
C31 C32 H32A 119.6 . .
C32 C33 C34 119.0(5) . .
C32 C33 H33A 120.5 . .
C34 C33 H33A 120.5 . .
N2 C34 C33 123.0(5) . .
N2 C34 H34A 118.5 . .
C33 C34 H34A 118.5 . .
N2 C35 C31 122.4(5) . .
N2 C35 C36 118.4(4) . .
C31 C35 C36 119.3(4) . .
N1 C36 C28 120.9(5) . .
N1 C36 C35 119.0(4) . .
C28 C36 C35 120.1(4) . .
N3 C37 C38 123.0(5) . .
N3 C37 H37A 118.5 . .
C38 C37 H37A 118.5 . .
C39 C38 C37 118.6(6) . .
C39 C38 H38A 120.7 . .
C37 C38 H38A 120.7 . .
C38 C39 C40 120.4(5) . .
C38 C39 H39A 119.8 . .
C40 C39 H39A 119.8 . .
C39 C40 C48 117.5(5) . .
C39 C40 C41 122.9(6) . .
C48 C40 C41 119.5(6) . .
C42 C41 C40 120.4(6) . .
C42 C41 H41A 119.8 . .
C40 C41 H41A 119.8 . .
C41 C42 C43 122.1(6) . .
C41 C42 H42A 119.0 . .
C43 C42 H42A 119.0 . .
C44 C43 C47 117.3(6) . .
C44 C43 C42 124.2(6) . .
C47 C43 C42 118.6(6) . .
C45 C44 C43 120.1(6) . .
C45 C44 H44A 119.9 . .
C43 C44 H44A 119.9 . .
C44 C45 C46 119.3(7) . .
C44 C45 H45A 120.4 . .
C46 C45 H45A 120.4 . .
N4 C46 C45 122.3(6) . .
N4 C46 H46A 118.8 . .
C45 C46 H46A 118.8 . .
N4 C47 C43 121.7(5) . .
N4 C47 C48 118.6(4) . .
C43 C47 C48 119.7(5) . .
N3 C48 C40 122.1(5) . .
N3 C48 C47 118.2(4) . .
C40 C48 C47 119.7(5) . .
C25 N1 C36 118.8(4) . .
C25 N1 Cd1 125.5(3) . .
C36 N1 Cd1 115.6(3) . .
C34 N2 C35 118.0(4) . .
C34 N2 Cd1 125.6(3) . .
C35 N2 Cd1 116.4(3) . .
C37 N3 C48 118.3(4) . .
C37 N3 Cd2 124.9(3) . .
C48 N3 Cd2 116.4(3) . .
C46 N4 C47 119.2(5) . .
C46 N4 Cd2 123.2(4) . .
C47 N4 Cd2 117.5(4) . .
C1 O1 Cd1 111.7(3) . 2_775
C1 O1 Cd1 121.4(3) . .
Cd1 O1 Cd1 100.77(10) 2_775 .
C12 O3 Cd1 123.7(3) . .
C12 O4 Cd2 113.4(3) . .
C13 O5 Cd2 123.2(3) . .
C13 O6 Cd1 103.8(3) . .
C24 O7 Cd2 126.0(3) . .
C24 O8 Cd2 103.8(3) . 2_776

loop_
_geom_bond_atom_site_label_1
_geom_bond_atom_site_label_2
_geom_bond_distance
_geom_bond_site_symmetry_2
Cd1 O6 2.270(3) .
Cd1 O1 2.301(3) 2_775
Cd1 O3 2.306(3) .
Cd1 N2 2.384(4) .
Cd1 O1 2.398(3) .
Cd1 N1 2.401(3) .
Cd2 O4 2.272(3) .
Cd2 O5 2.303(3) .
Cd2 O8 2.331(4) 2_776
Cd2 N4 2.395(4) .
Cd2 O7 2.395(3) .
Cd2 N3 2.410(4) .
C1 O2 1.222(5) .
C1 O1 1.289(5) .
C1 C2 1.532(6) .
C2 C3 1.356(5) .
C2 C11 1.426(6) .
C3 C4 1.404(5) .
C3 H3A 0.9300 .
C4 C9 1.409(6) .
C4 C5 1.409(6) .
C5 C6 1.358(6) .
C5 H5A 0.9300 .
C6 C7 1.373(7) .
C6 H6A 0.9300 .
C7 C8 1.357(7) .
C7 H7A 0.9300 .
C8 C9 1.415(6) .
C8 H8A 0.9300 .
C9 C10 1.407(6) .
C10 C11 1.371(5) .
C10 H10A 0.9300 .
C11 C12 1.515(6) .
C12 O4 1.240(5) .
C12 O3 1.272(5) .
C13 O6 1.248(5) .
C13 O5 1.263(5) .
C13 C14 1.500(6) .
C14 C15 1.383(6) .
C14 C23 1.417(6) .
C15 C16 1.391(6) .
C15 H15A 0.9300 .
C16 C21 1.403(6) .
C16 C17 1.417(7) .
C17 C18 1.358(7) .
C17 H17A 0.9300 .
C18 C19 1.386(7) .
C18 H18A 0.9300 .
C19 C20 1.370(8) .
C19 H19A 0.9300 .
C20 C21 1.418(7) .
C20 H20A 0.9300 .
C21 C22 1.412(7) .
C22 C23 1.371(6) .
C22 H22A 0.9300 .
C23 C24 1.518(7) .
C24 O7 1.243(6) .
C24 O8 1.267(6) .
C25 N1 1.315(6) .
C25 C26 1.391(6) .
C25 H25A 0.9300 .
C26 C27 1.359(7) .
C26 H26A 0.9300 .
C27 C28 1.400(7) .
C27 H27A 0.9300 .
C28 C36 1.415(6) .
C28 C29 1.436(7) .
C29 C30 1.336(8) .
C29 H29A 0.9300 .
C30 C31 1.432(7) .
C30 H30A 0.9300 .
C31 C32 1.382(7) .
C31 C35 1.407(6) .
C32 C33 1.358(7) .
C32 H32A 0.9300 .
C33 C34 1.386(7) .
C33 H33A 0.9300 .
C34 N2 1.319(6) .
C34 H34A 0.9300 .
C35 N2 1.366(5) .
C35 C36 1.441(7) .
C36 N1 1.362(5) .
C37 N3 1.317(6) .
C37 C38 1.393(7) .
C37 H37A 0.9300 .
C38 C39 1.354(8) .
C38 H38A 0.9300 .
C39 C40 1.388(8) .
C39 H39A 0.9300 .
C40 C48 1.397(7) .
C40 C41 1.440(8) .
C41 C42 1.332(9) .
C41 H41A 0.9300 .
C42 C43 1.425(9) .
C42 H42A 0.9300 .
C43 C44 1.402(9) .
C43 C47 1.418(7) .
C44 C45 1.339(9) .
C44 H44A 0.9300 .
C45 C46 1.403(8) .
C45 H45A 0.9300 .
C46 N4 1.322(7) .
C46 H46A 0.9300 .
C47 N4 1.338(6) .
C47 C48 1.425(7) .
C48 N3 1.358(6) .
O1 Cd1 2.301(3) 2_775
O8 Cd2 2.331(4) 2_776

loop_
_geom_torsion_atom_site_label_1
_geom_torsion_atom_site_label_2
_geom_torsion_atom_site_label_3
_geom_torsion_atom_site_label_4
_geom_torsion
_geom_torsion_site_symmetry_1
_geom_torsion_site_symmetry_4
O2 C1 C2 C3 45.2(6) . .
O1 C1 C2 C3 -129.4(4) . .
O2 C1 C2 C11 -136.5(5) . .
O1 C1 C2 C11 48.9(6) . .
C11 C2 C3 C4 1.0(7) . .
C1 C2 C3 C4 179.4(4) . .
C2 C3 C4 C9 0.8(7) . .
C2 C3 C4 C5 -178.8(4) . .
C3 C4 C5 C6 -178.2(5) . .
C9 C4 C5 C6 2.3(7) . .
C4 C5 C6 C7 -1.3(8) . .
C5 C6 C7 C8 0.4(9) . .
C6 C7 C8 C9 -0.6(9) . .
C3 C4 C9 C10 -2.2(7) . .
C5 C4 C9 C10 177.4(4) . .
C3 C4 C9 C8 178.1(4) . .
C5 C4 C9 C8 -2.4(7) . .
C7 C8 C9 C10 -178.1(5) . .
C7 C8 C9 C4 1.6(8) . .
C4 C9 C10 C11 1.9(7) . .
C8 C9 C10 C11 -178.4(5) . .
C9 C10 C11 C2 -0.1(7) . .
C9 C10 C11 C12 173.3(4) . .
C3 C2 C11 C10 -1.4(6) . .
C1 C2 C11 C10 -179.6(4) . .
C3 C2 C11 C12 -174.4(4) . .
C1 C2 C11 C12 7.4(7) . .
C10 C11 C12 O4 28.3(6) . .
C2 C11 C12 O4 -158.6(4) . .
C10 C11 C12 O3 -148.2(4) . .
C2 C11 C12 O3 24.8(6) . .
O6 C13 C14 C15 38.0(5) . .
O5 C13 C14 C15 -135.5(4) . .
O6 C13 C14 C23 -147.7(4) . .
O5 C13 C14 C23 38.9(6) . .
C23 C14 C15 C16 0.7(6) . .
C13 C14 C15 C16 175.5(4) . .
C14 C15 C16 C21 -0.3(6) . .
C14 C15 C16 C17 178.4(4) . .
C15 C16 C17 C18 -179.0(4) . .
C21 C16 C17 C18 -0.3(7) . .
C16 C17 C18 C19 -0.2(8) . .
C17 C18 C19 C20 -0.1(9) . .
C18 C19 C20 C21 0.9(9) . .
C15 C16 C21 C22 -0.4(6) . .
C17 C16 C21 C22 -179.2(4) . .
C15 C16 C21 C20 179.8(4) . .
C17 C16 C21 C20 1.1(6) . .
C19 C20 C21 C16 -1.3(8) . .
C19 C20 C21 C22 178.9(5) . .
C16 C21 C22 C23 0.7(6) . .
C20 C21 C22 C23 -179.6(4) . .
C21 C22 C23 C14 -0.2(6) . .
C21 C22 C23 C24 174.3(4) . .
C15 C14 C23 C22 -0.5(6) . .
C13 C14 C23 C22 -174.7(4) . .
C15 C14 C23 C24 -174.7(4) . .
C13 C14 C23 C24 11.1(6) . .
C22 C23 C24 O7 -145.2(4) . .
C14 C23 C24 O7 29.2(6) . .
C22 C23 C24 O8 31.8(6) . .
C14 C23 C24 O8 -153.8(4) . .
N1 C25 C26 C27 1.7(8) . .
C25 C26 C27 C28 0.0(8) . .
C26 C27 C28 C36 -1.1(8) . .
C26 C27 C28 C29 177.6(5) . .
C27 C28 C29 C30 -178.6(6) . .
C36 C28 C29 C30 0.1(8) . .
C28 C29 C30 C31 -0.1(9) . .
C29 C30 C31 C32 178.7(6) . .
C29 C30 C31 C35 -1.0(8) . .
C35 C31 C32 C33 -0.5(8) . .
C30 C31 C32 C33 179.8(5) . .
C31 C32 C33 C34 -1.0(9) . .
C32 C33 C34 N2 1.3(9) . .
C32 C31 C35 N2 2.0(7) . .
C30 C31 C35 N2 -178.4(5) . .
C32 C31 C35 C36 -177.6(5) . .
C30 C31 C35 C36 2.0(7) . .
C27 C28 C36 N1 0.6(7) . .
C29 C28 C36 N1 -178.1(5) . .
C27 C28 C36 C35 179.7(5) . .
C29 C28 C36 C35 1.0(7) . .
N2 C35 C36 N1 -2.6(7) . .
C31 C35 C36 N1 177.1(4) . .
N2 C35 C36 C28 178.3(4) . .
C31 C35 C36 C28 -2.1(7) . .
N3 C37 C38 C39 2.3(10) . .
C37 C38 C39 C40 -0.5(10) . .
C38 C39 C40 C48 -1.0(9) . .
C38 C39 C40 C41 177.2(6) . .
C39 C40 C41 C42 179.4(7) . .
C48 C40 C41 C42 -2.4(9) . .
C40 C41 C42 C43 1.6(10) . .
C41 C42 C43 C44 179.3(7) . .
C41 C42 C43 C47 -1.0(9) . .
C47 C43 C44 C45 0.9(9) . .
C42 C43 C44 C45 -179.4(6) . .
C43 C44 C45 C46 -1.7(10) . .
C44 C45 C46 N4 1.2(10) . .
C44 C43 C47 N4 0.6(8) . .
C42 C43 C47 N4 -179.1(5) . .
C44 C43 C47 C48 -179.2(5) . .
C42 C43 C47 C48 1.1(8) . .
C39 C40 C48 N3 1.0(8) . .
C41 C40 C48 N3 -177.3(5) . .
C39 C40 C48 C47 -179.2(5) . .
C41 C40 C48 C47 2.4(8) . .
N4 C47 C48 N3 -2.0(7) . .
C43 C47 C48 N3 177.9(5) . .
N4 C47 C48 C40 178.3(5) . .
C43 C47 C48 C40 -1.8(8) . .
C26 C25 N1 C36 -2.2(7) . .
C26 C25 N1 Cd1 172.6(4) . .
C28 C36 N1 C25 1.0(7) . .
C35 C36 N1 C25 -178.1(4) . .
C28 C36 N1 Cd1 -174.4(4) . .
C35 C36 N1 Cd1 6.5(6) . .
O6 Cd1 N1 C25 11.4(4) . .
O1 Cd1 N1 C25 -89.2(4) 2_775 .
O3 Cd1 N1 C25 114.0(4) . .
N2 Cd1 N1 C25 179.4(4) . .
O1 Cd1 N1 C25 -115.5(5) . .
O6 Cd1 N1 C36 -173.6(3) . .
O1 Cd1 N1 C36 85.8(3) 2_775 .
O3 Cd1 N1 C36 -70.9(3) . .
N2 Cd1 N1 C36 -5.6(3) . .
O1 Cd1 N1 C36 59.6(6) . .
C33 C34 N2 C35 0.1(8) . .
C33 C34 N2 Cd1 -179.2(4) . .
C31 C35 N2 C34 -1.7(7) . .
C36 C35 N2 C34 177.9(5) . .
C31 C35 N2 Cd1 177.6(4) . .
C36 C35 N2 Cd1 -2.8(6) . .
O6 Cd1 N2 C34 -80.5(8) . .
O1 Cd1 N2 C34 100.2(4) 2_775 .
O3 Cd1 N2 C34 -51.0(4) . .
O1 Cd1 N2 C34 21.4(4) . .
N1 Cd1 N2 C34 -176.4(5) . .
O6 Cd1 N2 C35 100.3(7) . .
O1 Cd1 N2 C35 -79.1(3) 2_775 .
O3 Cd1 N2 C35 129.8(3) . .
O1 Cd1 N2 C35 -157.9(3) . .
N1 Cd1 N2 C35 4.4(3) . .
C38 C37 N3 C48 -2.3(9) . .
C38 C37 N3 Cd2 170.0(4) . .
C40 C48 N3 C37 0.6(8) . .
C47 C48 N3 C37 -179.1(5) . .
C40 C48 N3 Cd2 -172.4(4) . .
C47 C48 N3 Cd2 7.9(6) . .
O4 Cd2 N3 C37 -101.1(6) . .
O5 Cd2 N3 C37 -68.5(4) . .
O8 Cd2 N3 C37 107.8(5) 2_776 .
N4 Cd2 N3 C37 -179.8(5) . .
O7 Cd2 N3 C37 1.7(5) . .
O4 Cd2 N3 C48 71.3(7) . .
O5 Cd2 N3 C48 103.9(4) . .
O8 Cd2 N3 C48 -79.7(4) 2_776 .
N4 Cd2 N3 C48 -7.4(3) . .
O7 Cd2 N3 C48 174.2(3) . .
C45 C46 N4 C47 0.4(9) . .
C45 C46 N4 Cd2 -175.7(4) . .
C43 C47 N4 C46 -1.2(8) . .
C48 C47 N4 C46 178.6(5) . .
C43 C47 N4 Cd2 175.0(4) . .
C48 C47 N4 Cd2 -5.1(6) . .
O4 Cd2 N4 C46 19.0(5) . .
O5 Cd2 N4 C46 115.6(4) . .
O8 Cd2 N4 C46 -61.4(4) 2_776 .
O7 Cd2 N4 C46 -169.3(6) . .
N3 Cd2 N4 C46 -177.4(5) . .
O4 Cd2 N4 C47 -157.1(3) . .
O5 Cd2 N4 C47 -60.5(4) . .
O8 Cd2 N4 C47 122.5(4) 2_776 .
O7 Cd2 N4 C47 14.6(9) . .
N3 Cd2 N4 C47 6.5(3) . .
O2 C1 O1 Cd1 -27.4(6) . 2_775
C2 C1 O1 Cd1 146.6(3) . 2_775
O2 C1 O1 Cd1 91.2(5) . .
C2 C1 O1 Cd1 -94.8(4) . .
O6 Cd1 O1 C1 132.0(3) . .
O1 Cd1 O1 C1 -123.9(4) 2_775 .
O3 Cd1 O1 C1 38.8(3) . .
N2 Cd1 O1 C1 -36.9(3) . .
N1 Cd1 O1 C1 -97.3(5) . .
O6 Cd1 O1 Cd1 -104.16(13) . 2_775
O1 Cd1 O1 Cd1 0.0 2_775 2_775
O3 Cd1 O1 Cd1 162.66(14) . 2_775
N2 Cd1 O1 Cd1 86.99(14) . 2_775
N1 Cd1 O1 Cd1 26.6(4) . 2_775
O4 C12 O3 Cd1 85.4(5) . .
C11 C12 O3 Cd1 -98.3(4) . .
O6 Cd1 O3 C12 -15.5(3) . .
O1 Cd1 O3 C12 100.3(4) 2_775 .
N2 Cd1 O3 C12 170.1(4) . .
O1 Cd1 O3 C12 65.6(3) . .
N1 Cd1 O3 C12 -129.5(3) . .
O3 C12 O4 Cd2 3.7(6) . .
C11 C12 O4 Cd2 -172.5(3) . .
O5 Cd2 O4 C12 -69.4(3) . .
O8 Cd2 O4 C12 114.8(3) 2_776 .
N4 Cd2 O4 C12 35.1(4) . .
O7 Cd2 O4 C12 -143.4(3) . .
N3 Cd2 O4 C12 -38.2(7) . .
O6 C13 O5 Cd2 87.1(5) . .
C14 C13 O5 Cd2 -99.9(4) . .
O4 Cd2 O5 C13 -31.2(4) . .
O8 Cd2 O5 C13 11.0(13) 2_776 .
N4 Cd2 O5 C13 -139.8(4) . .
O7 Cd2 O5 C13 51.2(3) . .
N3 Cd2 O5 C13 157.3(4) . .
O5 C13 O6 Cd1 16.6(5) . .
C14 C13 O6 Cd1 -156.5(3) . .
O1 Cd1 O6 C13 122.2(3) 2_775 .
O3 Cd1 O6 C13 -86.0(3) . .
N2 Cd1 O6 C13 -57.1(7) . .
O1 Cd1 O6 C13 -160.8(3) . .
N1 Cd1 O6 C13 34.7(3) . .
O8 C24 O7 Cd2 91.8(5) . .
C23 C24 O7 Cd2 -91.5(5) . .
O4 Cd2 O7 C24 145.2(5) . .
O5 Cd2 O7 C24 51.0(4) . .
O8 Cd2 O7 C24 -133.1(4) 2_776 .
N4 Cd2 O7 C24 -26.9(9) . .
N3 Cd2 O7 C24 -19.2(5) . .
O7 C24 O8 Cd2 13.0(5) . 2_776
C23 C24 O8 Cd2 -163.9(3) . 2_776
